data_1515623
loop_
_publ_author_name
'Wang, Qi-Qiang'
'Day, Victor W.'
'Bowman-James, Kristin'

_publ_section_title
;
 Tunable, shape-shifting capsule for dicarboxylates
;
_journal_issue 9
_journal_name_full 'Chemical Science'
_journal_page_first 1735
_journal_paper_doi 10.1039/c1sc00292a
_journal_volume 2
_journal_year 2011
_chemical_formula_sum 'C84 H118 Cl6 N26 O19'
_chemical_formula_weight 2008.74
_chemical_name_systematic
;
?
;
_space_group_IT_number 2
_symmetry_cell_setting triclinic
_symmetry_space_group_name_Hall '-P 1'
_symmetry_space_group_name_H-M 'P -1'
_atom_sites_solution_hydrogens geom
_atom_sites_solution_primary direct
_atom_sites_solution_secondary difmap
_audit_creation_method SHELXLTL
_cell_angle_alpha 70.114(4)
_cell_angle_beta 82.103(4)
_cell_angle_gamma 66.078(4)
_cell_formula_units_Z 1
_cell_length_a 12.360(3)
_cell_length_b 14.699(4)
_cell_length_c 15.587(4)
_cell_measurement_reflns_used 5301
_cell_measurement_temperature 100(2)
_cell_measurement_theta_max 28.87
_cell_measurement_theta_min 2.28
_cell_volume 2434.2(11)
_computing_cell_refinement 'Bruker SAINT'
_computing_data_collection 'Bruker SMART'
_computing_data_reduction 'Bruker SAINT'
_computing_molecular_graphics 'Bruker SHELXTL'
_computing_publication_material 'Bruker SHELXTL'
_computing_structure_refinement 'Bruker SHELXTL'
_computing_structure_solution 'Bruker SHELXTL'
_diffrn_ambient_temperature 100(2)
_diffrn_measured_fraction_theta_full 0.980
_diffrn_measured_fraction_theta_max 0.980
_diffrn_measurement_device_type 'Bruker SMART APEX CCD area detector'
_diffrn_measurement_method 'phi and omega scans'
_diffrn_radiation_monochromator graphite
_diffrn_radiation_source 'fine-focus sealed tube'
_diffrn_radiation_type MoK\a
_diffrn_radiation_wavelength 0.71073
_diffrn_reflns_av_R_equivalents 0.0350
_diffrn_reflns_av_sigmaI/netI 0.0442
_diffrn_reflns_limit_h_max 15
_diffrn_reflns_limit_h_min -16
_diffrn_reflns_limit_k_max 19
_diffrn_reflns_limit_k_min -18
_diffrn_reflns_limit_l_max 20
_diffrn_reflns_limit_l_min -20
_diffrn_reflns_number 21116
_diffrn_reflns_theta_full 27.50
_diffrn_reflns_theta_max 27.50
_diffrn_reflns_theta_min 2.28
_diffrn_standards_decay_% 0.00
_exptl_absorpt_coefficient_mu 0.256
_exptl_absorpt_correction_T_max 1.000
_exptl_absorpt_correction_T_min 0.827
_exptl_absorpt_correction_type multi-scan
_exptl_crystal_colour Colorless
_exptl_crystal_density_diffrn 1.370
_exptl_crystal_density_method 'not measured'
_exptl_crystal_description Irregular
_exptl_crystal_F_000 1058
_exptl_crystal_size_max 0.50
_exptl_crystal_size_mid 0.48
_exptl_crystal_size_min 0.38
_refine_diff_density_max 1.213
_refine_diff_density_min -0.740
_refine_diff_density_rms 0.089
_refine_ls_extinction_method none
_refine_ls_goodness_of_fit_ref 1.063
_refine_ls_hydrogen_treatment noref
_refine_ls_matrix_type full
_refine_ls_number_parameters 643
_refine_ls_number_reflns 10954
_refine_ls_number_restraints 6
_refine_ls_restrained_S_all 1.064
_refine_ls_R_factor_all 0.0736
_refine_ls_R_factor_gt 0.0673
_refine_ls_shift/su_max 0.000
_refine_ls_shift/su_mean 0.000
_refine_ls_structure_factor_coef Fsqd
_refine_ls_weighting_details 'calc w=1/[\s^2^(Fo^2^)+(0.0907P)^2^+2.5882P] where P=(Fo^2^+2Fc^2^)/3'
_refine_ls_weighting_scheme calc
_refine_ls_wR_factor_gt 0.1753
_refine_ls_wR_factor_ref 0.1805
_reflns_number_gt 9674
_reflns_number_total 10954
_reflns_threshold_expression >2sigma(I)
_cod_data_source_file c1sc00292a.txt
_cod_data_source_block k08i_(cmpd_1_succ)
_cod_depositor_comments
;
The following automatic conversions were performed:

'_symmetry_cell_setting' value 'Triclinic' changed to 'triclinic'
according to
/usr/data/users/saulius/automatic-downloads/retrospective/RSC/lib/dictionaries/cif_core.dic
dictionary named 'cif_core.dic' version 2.4.2 from 2011-04-26.

Automatic conversion script
Id: cif_fix_values 2281 2013-09-26 08:29:07Z andrius 
;
_cod_original_sg_symbol_H-M P-1
_cod_database_code 1515623

loop_
_symmetry_equiv_pos_as_xyz
'x, y, z'
'-x, -y, -z'

loop_
_atom_site_label
_atom_site_type_symbol
_atom_site_fract_x
_atom_site_fract_y
_atom_site_fract_z
_atom_site_U_iso_or_equiv
_atom_site_adp_type
_atom_site_occupancy
_atom_site_symmetry_multiplicity
_atom_site_calc_flag
_atom_site_refinement_flags
_atom_site_disorder_assembly
_atom_site_disorder_group
O1 O 0.96313(17) 0.27840(16) -0.27491(12) 0.0409(5) Uani 1 1 d . . .
O2 O 0.93160(15) 0.03699(13) 0.19613(11) 0.0271(3) Uani 1 1 d . . .
O3 O 0.08220(15) 0.45810(13) 0.17581(11) 0.0287(4) Uani 1 1 d . . .
O4 O 0.15884(14) 0.75194(12) -0.27147(10) 0.0257(3) Uani 1 1 d . . .
O5 O 0.75988(15) 0.62681(12) -0.56684(11) 0.0268(3) Uani 1 1 d . . .
O6 O 0.62956(14) 1.09795(12) -0.48004(11) 0.0243(3) Uani 1 1 d . . .
N1 N 0.57092(17) 0.54245(15) -0.34034(12) 0.0227(4) Uani 1 1 d . . .
C2 C 0.6690(2) 0.47311(18) -0.27620(16) 0.0272(5) Uani 1 1 d . . .
H2A H 0.6437 0.4810 -0.2152 0.033 Uiso 1 1 calc R . .
H2B H 0.7362 0.4959 -0.2958 0.033 Uiso 1 1 calc R . .
C3 C 0.7121(2) 0.35706(19) -0.26806(16) 0.0290(5) Uani 1 1 d . . .
H3A H 0.6435 0.3363 -0.2588 0.035 Uiso 1 1 calc R . .
H3B H 0.7520 0.3460 -0.3254 0.035 Uiso 1 1 calc R . .
N4 N 0.79365(18) 0.29232(16) -0.19239(13) 0.0302(4) Uani 1 1 d . . .
H4N H 0.7643 0.2745 -0.1374 0.036 Uiso 1 1 calc R . .
C5 C 0.9109(2) 0.25843(19) -0.20183(16) 0.0296(5) Uani 1 1 d . . .
C6 C 0.9785(2) 0.18867(17) -0.11448(15) 0.0243(4) Uani 1 1 d . . .
N7 N 0.91276(16) 0.17744(14) -0.03905(12) 0.0213(4) Uani 1 1 d . . .
C8 C 1.1005(2) 0.13581(18) -0.11407(16) 0.0264(5) Uani 1 1 d . . .
H8 H 1.1453 0.1472 -0.1685 0.032 Uiso 1 1 calc R . .
C9 C 1.1552(2) 0.06631(18) -0.03261(17) 0.0269(5) Uani 1 1 d . . .
H9 H 1.2384 0.0281 -0.0304 0.032 Uiso 1 1 calc R . .
C10 C 1.0878(2) 0.05276(17) 0.04581(16) 0.0243(4) Uani 1 1 d . . .
H10 H 1.1233 0.0048 0.1025 0.029 Uiso 1 1 calc R . .
C11 C 0.96670(19) 0.11141(16) 0.03905(14) 0.0202(4) Uani 1 1 d . . .
C12 C 0.88886(19) 0.09931(16) 0.12242(14) 0.0204(4) Uani 1 1 d . . .
N13 N 0.77507(16) 0.16164(14) 0.10644(12) 0.0214(4) Uani 1 1 d . . .
H13N H 0.7541 0.2048 0.0509 0.026 Uiso 1 1 calc R . .
C14 C 0.68392(19) 0.16211(17) 0.17584(14) 0.0217(4) Uani 1 1 d . . .
H14A H 0.6313 0.2355 0.1708 0.026 Uiso 1 1 calc R . .
H14B H 0.7214 0.1288 0.2369 0.026 Uiso 1 1 calc R . .
C15 C 0.61015(19) 0.10400(16) 0.16692(14) 0.0204(4) Uani 1 1 d . . .
H15A H 0.6062 0.1109 0.1019 0.025 Uiso 1 1 calc R . .
H15B H 0.6494 0.0286 0.2009 0.025 Uiso 1 1 calc R . .
N16 N 0.48909(15) 0.14451(13) 0.20214(11) 0.0184(3) Uani 1 1 d . . .
C17 C 0.41972(19) 0.24174(16) 0.13294(14) 0.0214(4) Uani 1 1 d . . .
H17A H 0.3969 0.2236 0.0844 0.026 Uiso 1 1 calc R . .
H17B H 0.4703 0.2819 0.1048 0.026 Uiso 1 1 calc R . .
C18 C 0.30901(19) 0.31085(16) 0.16977(14) 0.0220(4) Uani 1 1 d . . .
H18A H 0.2562 0.2726 0.1968 0.026 Uiso 1 1 calc R . .
H18B H 0.3301 0.3307 0.2179 0.026 Uiso 1 1 calc R . .
N19 N 0.24897(16) 0.40442(14) 0.09482(12) 0.0207(4) Uani 1 1 d . . .
H19N H 0.2857 0.4177 0.0423 0.025 Uiso 1 1 calc R . .
C20 C 0.13919(19) 0.47031(17) 0.10454(15) 0.0215(4) Uani 1 1 d . . .
C21 C 0.08652(19) 0.56241(16) 0.02129(14) 0.0194(4) Uani 1 1 d . . .
N22 N 0.15709(15) 0.57482(13) -0.05085(12) 0.0188(3) Uani 1 1 d . . .
C23 C -0.03141(19) 0.63013(17) 0.02242(15) 0.0229(4) Uani 1 1 d . . .
H23 H -0.0787 0.6197 0.0755 0.027 Uiso 1 1 calc R . .
C24 C -0.07761(19) 0.71279(17) -0.05563(16) 0.0243(4) Uani 1 1 d . . .
H24 H -0.1581 0.7595 -0.0575 0.029 Uiso 1 1 calc R . .
C25 C -0.00556(19) 0.72707(17) -0.13114(15) 0.0223(4) Uani 1 1 d . . .
H25 H -0.0353 0.7835 -0.1856 0.027 Uiso 1 1 calc R . .
C26 C 0.11137(19) 0.65656(16) -0.12503(14) 0.0195(4) Uani 1 1 d . . .
C27 C 0.19422(19) 0.67415(17) -0.20367(14) 0.0206(4) Uani 1 1 d . . .
N28 N 0.30436(16) 0.60180(14) -0.19186(12) 0.0204(4) Uani 1 1 d . . .
H28N H 0.3181 0.5427 -0.1468 0.024 Uiso 1 1 calc R . .
C29 C 0.40308(19) 0.61583(17) -0.24986(14) 0.0219(4) Uani 1 1 d . . .
H29A H 0.4657 0.6075 -0.2111 0.026 Uiso 1 1 calc R . .
H29B H 0.3756 0.6883 -0.2926 0.026 Uiso 1 1 calc R . .
C30 C 0.4564(2) 0.53966(17) -0.30471(15) 0.0238(4) Uani 1 1 d . . .
H30A H 0.4666 0.4678 -0.2653 0.029 Uiso 1 1 calc R . .
H30B H 0.4030 0.5598 -0.3557 0.029 Uiso 1 1 calc R . .
C31 C 0.5977(2) 0.53044(17) -0.43073(14) 0.0241(4) Uani 1 1 d . . .
H31A H 0.5725 0.4758 -0.4341 0.029 Uiso 1 1 calc R . .
H31B H 0.6843 0.5065 -0.4406 0.029 Uiso 1 1 calc R . .
C32 C 0.5364(2) 0.63201(17) -0.50599(14) 0.0236(4) Uani 1 1 d . . .
H32A H 0.5484 0.6176 -0.5649 0.028 Uiso 1 1 calc R . .
H32B H 0.4503 0.6587 -0.4937 0.028 Uiso 1 1 calc R . .
N33 N 0.58083(17) 0.71173(14) -0.51306(12) 0.0220(4) Uani 1 1 d . . .
H33N H 0.5354 0.7668 -0.4962 0.026 Uiso 1 1 calc R . .
C34 C 0.68830(19) 0.70305(16) -0.54434(13) 0.0208(4) Uani 1 1 d . . .
C35 C 0.72097(19) 0.79422(16) -0.55534(13) 0.0198(4) Uani 1 1 d . . .
N36 N 0.66435(15) 0.85646(13) -0.50396(11) 0.0186(3) Uani 1 1 d . . .
C37 C 0.8057(2) 0.81179(17) -0.62041(14) 0.0238(4) Uani 1 1 d . . .
H37 H 0.8462 0.7642 -0.6538 0.029 Uiso 1 1 calc R . .
C38 C 0.8295(2) 0.90011(18) -0.63536(15) 0.0265(5) Uani 1 1 d . . .
H38 H 0.8858 0.9149 -0.6800 0.032 Uiso 1 1 calc R . .
C39 C 0.7701(2) 0.96660(17) -0.58417(15) 0.0247(4) Uani 1 1 d . . .
H39 H 0.7837 1.0285 -0.5937 0.030 Uiso 1 1 calc R . .
C40 C 0.69018(18) 0.94056(16) -0.51864(13) 0.0193(4) Uani 1 1 d . . .
C41 C 0.62839(18) 1.00915(16) -0.45947(14) 0.0189(4) Uani 1 1 d . . .
N42 N 0.57657(16) 0.96679(13) -0.38566(11) 0.0189(3) Uani 1 1 d . . .
H42N H 0.5719 0.9068 -0.3796 0.023 Uiso 1 1 calc R . .
C43 C 0.5271(2) 1.01502(16) -0.31423(14) 0.0205(4) Uani 1 1 d . . .
H43A H 0.4397 1.0469 -0.3190 0.025 Uiso 1 1 calc R . .
H43B H 0.5557 1.0713 -0.3219 0.025 Uiso 1 1 calc R . .
C44 C 0.43653(19) 0.06624(16) 0.22134(14) 0.0201(4) Uani 1 1 d . . .
H44A H 0.4618 0.0309 0.1739 0.024 Uiso 1 1 calc R . .
H44B H 0.3492 0.1019 0.2187 0.024 Uiso 1 1 calc R . .
N1C N -0.03765(16) 0.39416(14) 0.39257(12) 0.0215(4) Uani 1 1 d . . .
C1C C -0.1362(2) 0.45334(18) 0.32449(16) 0.0255(5) Uani 1 1 d . . .
H1CA H -0.1868 0.5197 0.3354 0.038 Uiso 1 1 calc R . .
H1CB H -0.1832 0.4114 0.3307 0.038 Uiso 1 1 calc R . .
H1CC H -0.1032 0.4677 0.2628 0.038 Uiso 1 1 calc R . .
C2C C 0.0416(2) 0.29459(18) 0.37337(16) 0.0279(5) Uani 1 1 d . . .
H2CA H 0.0769 0.3113 0.3127 0.042 Uiso 1 1 calc R . .
H2CB H -0.0048 0.2533 0.3755 0.042 Uiso 1 1 calc R . .
H2CC H 0.1045 0.2540 0.4194 0.042 Uiso 1 1 calc R . .
C3C C 0.0303(2) 0.4605(2) 0.38537(17) 0.0291(5) Uani 1 1 d . . .
H3CA H -0.0231 0.5264 0.3957 0.044 Uiso 1 1 calc R . .
H3CB H 0.0652 0.4754 0.3244 0.044 Uiso 1 1 calc R . .
H3CC H 0.0933 0.4231 0.4313 0.044 Uiso 1 1 calc R . .
C4C C -0.0885(2) 0.36858(19) 0.48647(16) 0.0296(5) Uani 1 1 d . . .
H4CA H -0.1403 0.4337 0.4991 0.044 Uiso 1 1 calc R . .
H4CB H -0.0241 0.3290 0.5313 0.044 Uiso 1 1 calc R . .
H4CC H -0.1343 0.3263 0.4905 0.044 Uiso 1 1 calc R . .
O1A O 0.61552(13) 0.30117(12) -0.05122(10) 0.0216(3) Uani 1 1 d . . .
O2A O 0.42384(13) 0.40409(11) -0.06686(10) 0.0199(3) Uani 1 1 d . . .
C1A C 0.52868(18) 0.38220(15) -0.04645(12) 0.0169(4) Uani 1 1 d . . .
C2A C 0.55387(18) 0.45818(16) -0.01295(15) 0.0204(4) Uani 1 1 d . . .
H2AA H 0.6066 0.4169 0.0409 0.024 Uiso 1 1 calc R . .
H2AB H 0.5975 0.4935 -0.0614 0.024 Uiso 1 1 calc R . .
Cl1 Cl 0.61661(7) 0.12797(7) -0.14853(9) 0.0619(3) Uani 0.910(2) 1 d PD A 1
Cl2 Cl 0.39994(11) 0.27362(6) -0.24233(6) 0.0562(3) Uani 0.910(2) 1 d PD A 1
Cl3 Cl 0.39438(14) 0.14050(10) -0.06086(6) 0.0672(4) Uani 0.910(2) 1 d PD A 1
C1S C 0.4710(3) 0.2125(2) -0.13659(16) 0.0227(5) Uani 0.910(2) 1 d PD A 1
H1S H 0.4720 0.2669 -0.1121 0.027 Uiso 0.910(2) 1 calc PR A 1
Cl1' Cl 0.4898(14) 0.2404(12) -0.2484(10) 0.082(4) Uiso 0.090(2) 1 d PD A 2
Cl2' Cl 0.282(3) 0.285(3) -0.153(3) 0.245(19) Uiso 0.090(2) 1 d PD A 2
Cl3' Cl 0.4717(9) 0.1087(6) -0.0573(6) 0.039(2) Uiso 0.090(2) 1 d PD A 2
C1S' C 0.436(3) 0.233(2) -0.1378(17) 0.15(5) Uiso 0.090(2) 1 d PD A 2
H1S' H 0.4581 0.2786 -0.1143 0.175 Uiso 0.090(2) 1 calc PR A 2
N1S N -0.16199(19) -0.07334(18) 0.67820(16) 0.0344(5) Uani 1 1 d . . .
C2S C -0.1572(3) -0.0006(3) 0.6739(2) 0.0536(8) Uani 1 1 d . . .
C3S C -0.1510(3) 0.1107(3) 0.6650(2) 0.0545(9) Uani 1 1 d . . .
H3SA H -0.0935 0.0992 0.7089 0.082 Uiso 1 1 calc R . .
H3SB H -0.2292 0.1587 0.6776 0.082 Uiso 1 1 calc R . .
H3SC H -0.1266 0.1412 0.6030 0.082 Uiso 1 1 calc R . .
O1W O 0.2327(2) 0.77363(17) -0.45080(14) 0.0411(5) Uani 1 1 d . . .
H1W1 H 0.213(4) 0.771(3) -0.393(3) 0.069(12) Uiso 1 1 d . . .
H1W2 H 0.274(4) 0.820(3) -0.474(3) 0.072(12) Uiso 1 1 d . . .
O2W O -0.0244(8) 0.0210(8) 0.5320(5) 0.114(3) Uani 0.50 1 d P . .

loop_
_atom_site_aniso_label
_atom_site_aniso_U_11
_atom_site_aniso_U_22
_atom_site_aniso_U_33
_atom_site_aniso_U_23
_atom_site_aniso_U_13
_atom_site_aniso_U_12
O1 0.0360(10) 0.0474(11) 0.0257(9) -0.0092(8) 0.0136(8) -0.0087(8)
O2 0.0310(8) 0.0247(8) 0.0227(8) -0.0033(6) 0.0004(6) -0.0114(7)
O3 0.0315(9) 0.0273(8) 0.0221(8) -0.0090(6) 0.0112(7) -0.0088(7)
O4 0.0298(8) 0.0225(8) 0.0208(7) -0.0055(6) 0.0008(6) -0.0076(6)
O5 0.0332(9) 0.0209(8) 0.0252(8) -0.0131(6) 0.0076(7) -0.0071(6)
O6 0.0311(8) 0.0167(7) 0.0240(8) -0.0060(6) 0.0076(6) -0.0109(6)
N1 0.0270(9) 0.0233(9) 0.0161(8) -0.0085(7) 0.0060(7) -0.0079(7)
C2 0.0311(12) 0.0279(11) 0.0227(11) -0.0112(9) 0.0069(9) -0.0108(9)
C3 0.0333(12) 0.0272(11) 0.0232(11) -0.0090(9) 0.0051(9) -0.0091(10)
N4 0.0304(10) 0.0313(11) 0.0204(9) -0.0055(8) 0.0067(8) -0.0079(8)
C5 0.0314(12) 0.0289(12) 0.0239(11) -0.0106(9) 0.0098(9) -0.0084(10)
C6 0.0260(11) 0.0234(11) 0.0244(11) -0.0119(9) 0.0068(9) -0.0090(9)
N7 0.0226(9) 0.0200(9) 0.0223(9) -0.0103(7) 0.0068(7) -0.0085(7)
C8 0.0272(11) 0.0279(11) 0.0282(11) -0.0167(9) 0.0112(9) -0.0117(9)
C9 0.0199(10) 0.0261(11) 0.0384(13) -0.0191(10) 0.0052(9) -0.0067(9)
C10 0.0247(11) 0.0205(10) 0.0291(11) -0.0111(9) -0.0002(9) -0.0074(8)
C11 0.0234(10) 0.0170(9) 0.0242(10) -0.0104(8) 0.0034(8) -0.0094(8)
C12 0.0250(10) 0.0181(10) 0.0219(10) -0.0088(8) 0.0044(8) -0.0113(8)
N13 0.0243(9) 0.0221(9) 0.0177(8) -0.0065(7) 0.0055(7) -0.0105(7)
C14 0.0247(10) 0.0222(10) 0.0198(10) -0.0089(8) 0.0057(8) -0.0106(8)
C15 0.0243(10) 0.0185(9) 0.0194(9) -0.0089(8) 0.0069(8) -0.0088(8)
N16 0.0223(9) 0.0156(8) 0.0171(8) -0.0055(6) 0.0050(7) -0.0085(7)
C17 0.0266(11) 0.0191(10) 0.0161(9) -0.0053(8) 0.0055(8) -0.0084(8)
C18 0.0271(11) 0.0190(10) 0.0173(9) -0.0062(8) 0.0047(8) -0.0074(8)
N19 0.0239(9) 0.0193(8) 0.0172(8) -0.0058(7) 0.0055(7) -0.0083(7)
C20 0.0261(10) 0.0195(10) 0.0224(10) -0.0105(8) 0.0060(8) -0.0108(8)
C21 0.0231(10) 0.0175(9) 0.0219(10) -0.0107(8) 0.0043(8) -0.0096(8)
N22 0.0216(8) 0.0179(8) 0.0197(8) -0.0105(7) 0.0033(7) -0.0077(7)
C23 0.0229(10) 0.0235(10) 0.0261(11) -0.0130(9) 0.0067(8) -0.0106(8)
C24 0.0203(10) 0.0215(10) 0.0333(12) -0.0140(9) 0.0016(9) -0.0063(8)
C25 0.0244(10) 0.0195(10) 0.0241(10) -0.0089(8) -0.0020(8) -0.0072(8)
C26 0.0238(10) 0.0187(9) 0.0206(10) -0.0111(8) 0.0018(8) -0.0094(8)
C27 0.0266(10) 0.0210(10) 0.0182(9) -0.0105(8) 0.0021(8) -0.0102(8)
N28 0.0253(9) 0.0194(8) 0.0151(8) -0.0067(7) 0.0044(7) -0.0076(7)
C29 0.0258(10) 0.0226(10) 0.0192(10) -0.0102(8) 0.0059(8) -0.0100(8)
C30 0.0290(11) 0.0228(10) 0.0220(10) -0.0106(8) 0.0081(8) -0.0119(9)
C31 0.0342(12) 0.0196(10) 0.0182(10) -0.0088(8) 0.0072(9) -0.0100(9)
C32 0.0326(11) 0.0219(10) 0.0179(10) -0.0079(8) 0.0039(8) -0.0121(9)
N33 0.0292(9) 0.0163(8) 0.0199(8) -0.0080(7) 0.0047(7) -0.0079(7)
C34 0.0274(11) 0.0197(10) 0.0135(9) -0.0063(7) 0.0018(8) -0.0070(8)
C35 0.0233(10) 0.0169(9) 0.0146(9) -0.0038(7) 0.0005(8) -0.0043(8)
N36 0.0218(8) 0.0166(8) 0.0147(8) -0.0053(6) 0.0035(6) -0.0057(7)
C37 0.0263(11) 0.0230(10) 0.0171(9) -0.0073(8) 0.0049(8) -0.0054(8)
C38 0.0282(11) 0.0268(11) 0.0206(10) -0.0062(9) 0.0097(9) -0.0108(9)
C39 0.0278(11) 0.0212(10) 0.0225(10) -0.0044(8) 0.0062(9) -0.0108(9)
C40 0.0220(10) 0.0166(9) 0.0156(9) -0.0037(7) 0.0021(8) -0.0057(8)
C41 0.0197(9) 0.0168(9) 0.0188(9) -0.0059(7) 0.0030(7) -0.0064(8)
N42 0.0268(9) 0.0150(8) 0.0164(8) -0.0066(6) 0.0047(7) -0.0095(7)
C43 0.0283(11) 0.0159(9) 0.0175(9) -0.0069(8) 0.0066(8) -0.0093(8)
C44 0.0264(10) 0.0199(10) 0.0168(9) -0.0079(8) 0.0052(8) -0.0116(8)
N1C 0.0232(9) 0.0219(9) 0.0199(8) -0.0107(7) 0.0036(7) -0.0067(7)
C1C 0.0254(11) 0.0254(11) 0.0253(11) -0.0129(9) -0.0005(9) -0.0051(9)
C2C 0.0282(11) 0.0248(11) 0.0270(11) -0.0142(9) 0.0030(9) -0.0026(9)
C3C 0.0303(12) 0.0356(13) 0.0288(12) -0.0164(10) 0.0047(9) -0.0165(10)
C4C 0.0350(13) 0.0295(12) 0.0213(11) -0.0105(9) 0.0083(9) -0.0098(10)
O1A 0.0243(7) 0.0202(7) 0.0217(7) -0.0116(6) 0.0053(6) -0.0077(6)
O2A 0.0245(7) 0.0182(7) 0.0191(7) -0.0079(6) 0.0014(6) -0.0091(6)
C1A 0.0236(10) 0.0175(9) 0.0103(8) -0.0045(7) 0.0048(7) -0.0100(8)
C2A 0.0215(10) 0.0223(10) 0.0227(10) -0.0135(8) 0.0042(8) -0.0097(8)
Cl1 0.0352(4) 0.0452(5) 0.1241(9) -0.0551(6) -0.0066(5) -0.0087(3)
Cl2 0.0938(8) 0.0319(4) 0.0383(4) -0.0092(3) -0.0315(5) -0.0114(4)
Cl3 0.1192(12) 0.0885(8) 0.0468(5) -0.0427(5) 0.0450(6) -0.0883(9)
C1S 0.0336(13) 0.0216(11) 0.0191(11) -0.0083(9) 0.0004(9) -0.0152(10)
N1S 0.0261(10) 0.0312(12) 0.0429(13) -0.0109(10) -0.0091(9) -0.0058(9)
C2S 0.0409(17) 0.062(2) 0.0424(17) -0.0034(15) -0.0098(13) -0.0117(15)
C3S 0.0491(17) 0.062(2) 0.0235(13) -0.0094(13) -0.0091(12) 0.0060(15)
O1W 0.0586(13) 0.0505(12) 0.0286(10) -0.0128(9) 0.0082(9) -0.0375(11)
O2W 0.124(6) 0.184(9) 0.089(5) -0.088(6) 0.044(4) -0.090(6)

loop_
_atom_type_symbol
_atom_type_description
_atom_type_scat_dispersion_real
_atom_type_scat_dispersion_imag
_atom_type_scat_source
C C 0.0033 0.0016 'International Tables Vol C Tables 4.2.6.8 and 6.1.1.4'
H H 0.0000 0.0000 'International Tables Vol C Tables 4.2.6.8 and 6.1.1.4'
N N 0.0061 0.0033 'International Tables Vol C Tables 4.2.6.8 and 6.1.1.4'
O O 0.0106 0.0060 'International Tables Vol C Tables 4.2.6.8 and 6.1.1.4'
Cl Cl 0.1484 0.1585 'International Tables Vol C Tables 4.2.6.8 and 6.1.1.4'

loop_
_geom_angle_atom_site_label_1
_geom_angle_atom_site_label_2
_geom_angle_atom_site_label_3
_geom_angle
_geom_angle_site_symmetry_1
_geom_angle_site_symmetry_3
C31 N1 C30 113.96(18) . .
C31 N1 C2 112.37(17) . .
C30 N1 C2 113.80(17) . .
N1 C2 C3 114.3(2) . .
N1 C2 H2A 108.7 . .
C3 C2 H2A 108.7 . .
N1 C2 H2B 108.7 . .
C3 C2 H2B 108.7 . .
H2A C2 H2B 107.6 . .
N4 C3 C2 110.7(2) . .
N4 C3 H3A 109.5 . .
C2 C3 H3A 109.5 . .
N4 C3 H3B 109.5 . .
C2 C3 H3B 109.5 . .
H3A C3 H3B 108.1 . .
C5 N4 C3 123.3(2) . .
C5 N4 H4N 118.3 . .
C3 N4 H4N 118.3 . .
O1 C5 N4 124.8(2) . .
O1 C5 C6 121.0(2) . .
N4 C5 C6 114.3(2) . .
N7 C6 C8 122.7(2) . .
N7 C6 C5 115.6(2) . .
C8 C6 C5 121.6(2) . .
C11 N7 C6 118.29(19) . .
C9 C8 C6 118.3(2) . .
C9 C8 H8 120.8 . .
C6 C8 H8 120.8 . .
C8 C9 C10 119.5(2) . .
C8 C9 H9 120.3 . .
C10 C9 H9 120.3 . .
C9 C10 C11 118.0(2) . .
C9 C10 H10 121.0 . .
C11 C10 H10 121.0 . .
N7 C11 C10 123.2(2) . .
N7 C11 C12 116.62(18) . .
C10 C11 C12 120.19(19) . .
O2 C12 N13 125.8(2) . .
O2 C12 C11 120.37(19) . .
N13 C12 C11 113.79(18) . .
C12 N13 C14 123.44(18) . .
C12 N13 H13N 118.3 . .
C14 N13 H13N 118.3 . .
N13 C14 C15 112.04(17) . .
N13 C14 H14A 109.2 . .
C15 C14 H14A 109.2 . .
N13 C14 H14B 109.2 . .
C15 C14 H14B 109.2 . .
H14A C14 H14B 107.9 . .
N16 C15 C14 112.23(17) . .
N16 C15 H15A 109.2 . .
C14 C15 H15A 109.2 . .
N16 C15 H15B 109.2 . .
C14 C15 H15B 109.2 . .
H15A C15 H15B 107.9 . .
C17 N16 C44 110.61(17) . .
C17 N16 C15 108.15(16) . .
C44 N16 C15 109.68(16) . .
N16 C17 C18 113.96(17) . .
N16 C17 H17A 108.8 . .
C18 C17 H17A 108.8 . .
N16 C17 H17B 108.8 . .
C18 C17 H17B 108.8 . .
H17A C17 H17B 107.7 . .
N19 C18 C17 108.49(17) . .
N19 C18 H18A 110.0 . .
C17 C18 H18A 110.0 . .
N19 C18 H18B 110.0 . .
C17 C18 H18B 110.0 . .
H18A C18 H18B 108.4 . .
C20 N19 C18 121.02(18) . .
C20 N19 H19N 119.5 . .
C18 N19 H19N 119.5 . .
O3 C20 N19 123.6(2) . .
O3 C20 C21 120.8(2) . .
N19 C20 C21 115.63(18) . .
N22 C21 C23 123.2(2) . .
N22 C21 C20 117.16(18) . .
C23 C21 C20 119.66(19) . .
C21 N22 C26 117.67(18) . .
C24 C23 C21 118.2(2) . .
C24 C23 H23 120.9 . .
C21 C23 H23 120.9 . .
C23 C24 C25 119.4(2) . .
C23 C24 H24 120.3 . .
C25 C24 H24 120.3 . .
C24 C25 C26 118.1(2) . .
C24 C25 H25 120.9 . .
C26 C25 H25 120.9 . .
N22 C26 C25 123.41(19) . .
N22 C26 C27 117.15(18) . .
C25 C26 C27 119.38(19) . .
O4 C27 N28 125.0(2) . .
O4 C27 C26 119.99(19) . .
N28 C27 C26 115.03(18) . .
C27 N28 C29 123.22(18) . .
C27 N28 H28N 118.4 . .
C29 N28 H28N 118.4 . .
N28 C29 C30 114.13(18) . .
N28 C29 H29A 108.7 . .
C30 C29 H29A 108.7 . .
N28 C29 H29B 108.7 . .
C30 C29 H29B 108.7 . .
H29A C29 H29B 107.6 . .
N1 C30 C29 108.74(18) . .
N1 C30 H30A 109.9 . .
C29 C30 H30A 109.9 . .
N1 C30 H30B 109.9 . .
C29 C30 H30B 109.9 . .
H30A C30 H30B 108.3 . .
N1 C31 C32 112.32(18) . .
N1 C31 H31A 109.1 . .
C32 C31 H31A 109.1 . .
N1 C31 H31B 109.1 . .
C32 C31 H31B 109.1 . .
H31A C31 H31B 107.9 . .
N33 C32 C31 112.25(19) . .
N33 C32 H32A 109.2 . .
C31 C32 H32A 109.2 . .
N33 C32 H32B 109.2 . .
C31 C32 H32B 109.2 . .
H32A C32 H32B 107.9 . .
C34 N33 C32 121.09(18) . .
C34 N33 H33N 119.5 . .
C32 N33 H33N 119.5 . .
O5 C34 N33 124.0(2) . .
O5 C34 C35 119.7(2) . .
N33 C34 C35 116.25(18) . .
N36 C35 C37 123.4(2) . .
N36 C35 C34 118.15(18) . .
C37 C35 C34 118.44(19) . .
C40 N36 C35 117.04(18) . .
C38 C37 C35 118.5(2) . .
C38 C37 H37 120.7 . .
C35 C37 H37 120.7 . .
C37 C38 C39 118.9(2) . .
C37 C38 H38 120.5 . .
C39 C38 H38 120.5 . .
C38 C39 C40 118.4(2) . .
C38 C39 H39 120.8 . .
C40 C39 H39 120.8 . .
N36 C40 C39 123.73(19) . .
N36 C40 C41 116.96(18) . .
C39 C40 C41 119.31(19) . .
O6 C41 N42 124.26(19) . .
O6 C41 C40 120.47(18) . .
N42 C41 C40 115.26(18) . .
C41 N42 C43 122.96(17) . .
C41 N42 H42N 118.5 . .
C43 N42 H42N 118.5 . .
N42 C43 C44 110.19(17) . 2_665
N42 C43 H43A 109.6 . .
C44 C43 H43A 109.6 2_665 .
N42 C43 H43B 109.6 . .
C44 C43 H43B 109.6 2_665 .
H43A C43 H43B 108.1 . .
N16 C44 C43 111.71(17) . 2_665
N16 C44 H44A 109.3 . .
C43 C44 H44A 109.3 2_665 .
N16 C44 H44B 109.3 . .
C43 C44 H44B 109.3 2_665 .
H44A C44 H44B 107.9 . .
C3C N1C C1C 109.07(18) . .
C3C N1C C4C 109.76(18) . .
C1C N1C C4C 109.18(18) . .
C3C N1C C2C 110.26(18) . .
C1C N1C C2C 109.11(17) . .
C4C N1C C2C 109.44(18) . .
N1C C1C H1CA 109.5 . .
N1C C1C H1CB 109.5 . .
H1CA C1C H1CB 109.5 . .
N1C C1C H1CC 109.5 . .
H1CA C1C H1CC 109.5 . .
H1CB C1C H1CC 109.5 . .
N1C C2C H2CA 109.5 . .
N1C C2C H2CB 109.5 . .
H2CA C2C H2CB 109.5 . .
N1C C2C H2CC 109.5 . .
H2CA C2C H2CC 109.5 . .
H2CB C2C H2CC 109.5 . .
N1C C3C H3CA 109.5 . .
N1C C3C H3CB 109.5 . .
H3CA C3C H3CB 109.5 . .
N1C C3C H3CC 109.5 . .
H3CA C3C H3CC 109.5 . .
H3CB C3C H3CC 109.5 . .
N1C C4C H4CA 109.5 . .
N1C C4C H4CB 109.5 . .
H4CA C4C H4CB 109.5 . .
N1C C4C H4CC 109.5 . .
H4CA C4C H4CC 109.5 . .
H4CB C4C H4CC 109.5 . .
O1A C1A O2A 124.53(19) . .
O1A C1A C2A 116.75(18) . .
O2A C1A C2A 118.72(17) . .
C2A C2A C1A 115.9(2) 2_665 .
C2A C2A H2AA 108.3 2_665 .
C1A C2A H2AA 108.3 . .
C2A C2A H2AB 108.3 2_665 .
C1A C2A H2AB 108.3 . .
H2AA C2A H2AB 107.4 . .
Cl2 C1S Cl3 109.21(17) . .
Cl2 C1S Cl1 109.83(15) . .
Cl3 C1S Cl1 109.41(16) . .
Cl2 C1S H1S 109.5 . .
Cl3 C1S H1S 109.5 . .
Cl1 C1S H1S 109.5 . .
Cl1' C1S' Cl3' 117.5(18) . .
Cl1' C1S' Cl2' 103(2) . .
Cl3' C1S' Cl2' 106(2) . .
Cl1' C1S' H1S' 109.9 . .
Cl3' C1S' H1S' 109.9 . .
Cl2' C1S' H1S' 109.9 . .
N1S C2S C3S 178.7(3) . .
C2S C3S H3SA 109.5 . .
C2S C3S H3SB 109.5 . .
H3SA C3S H3SB 109.5 . .
C2S C3S H3SC 109.5 . .
H3SA C3S H3SC 109.5 . .
H3SB C3S H3SC 109.5 . .
H1W1 O1W H1W2 108(4) . .

loop_
_geom_bond_atom_site_label_1
_geom_bond_atom_site_label_2
_geom_bond_distance
_geom_bond_site_symmetry_2
O1 C5 1.235(3) .
O2 C12 1.223(3) .
O3 C20 1.231(3) .
O4 C27 1.231(3) .
O5 C34 1.241(3) .
O6 C41 1.239(3) .
N1 C31 1.456(3) .
N1 C30 1.459(3) .
N1 C2 1.465(3) .
C2 C3 1.531(3) .
C2 H2A 0.9900 .
C2 H2B 0.9900 .
C3 N4 1.448(3) .
C3 H3A 0.9900 .
C3 H3B 0.9900 .
N4 C5 1.332(3) .
N4 H4N 0.8800 .
C5 C6 1.507(3) .
C6 N7 1.336(3) .
C6 C8 1.389(3) .
N7 C11 1.328(3) .
C8 C9 1.380(3) .
C8 H8 0.9500 .
C9 C10 1.384(3) .
C9 H9 0.9500 .
C10 C11 1.389(3) .
C10 H10 0.9500 .
C11 C12 1.511(3) .
C12 N13 1.332(3) .
N13 C14 1.450(3) .
N13 H13N 0.8800 .
C14 C15 1.526(3) .
C14 H14A 0.9900 .
C14 H14B 0.9900 .
C15 N16 1.473(3) .
C15 H15A 0.9900 .
C15 H15B 0.9900 .
N16 C17 1.467(3) .
N16 C44 1.467(3) .
C17 C18 1.512(3) .
C17 H17A 0.9900 .
C17 H17B 0.9900 .
C18 N19 1.458(3) .
C18 H18A 0.9900 .
C18 H18B 0.9900 .
N19 C20 1.334(3) .
N19 H19N 0.8800 .
C20 C21 1.504(3) .
C21 N22 1.334(3) .
C21 C23 1.394(3) .
N22 C26 1.335(3) .
C23 C24 1.380(3) .
C23 H23 0.9500 .
C24 C25 1.385(3) .
C24 H24 0.9500 .
C25 C26 1.388(3) .
C25 H25 0.9500 .
C26 C27 1.507(3) .
C27 N28 1.334(3) .
N28 C29 1.457(3) .
N28 H28N 0.8800 .
C29 C30 1.522(3) .
C29 H29A 0.9900 .
C29 H29B 0.9900 .
C30 H30A 0.9900 .
C30 H30B 0.9900 .
C31 C32 1.521(3) .
C31 H31A 0.9900 .
C31 H31B 0.9900 .
C32 N33 1.450(3) .
C32 H32A 0.9900 .
C32 H32B 0.9900 .
N33 C34 1.321(3) .
N33 H33N 0.8800 .
C34 C35 1.501(3) .
C35 N36 1.339(3) .
C35 C37 1.393(3) .
N36 C40 1.338(3) .
C37 C38 1.383(3) .
C37 H37 0.9500 .
C38 C39 1.385(3) .
C38 H38 0.9500 .
C39 C40 1.389(3) .
C39 H39 0.9500 .
C40 C41 1.505(3) .
C41 N42 1.325(3) .
N42 C43 1.454(3) .
N42 H42N 0.8800 .
C43 C44 1.514(3) 2_665
C43 H43A 0.9900 .
C43 H43B 0.9900 .
C44 C43 1.514(3) 2_665
C44 H44A 0.9900 .
C44 H44B 0.9900 .
N1C C3C 1.493(3) .
N1C C1C 1.495(3) .
N1C C4C 1.498(3) .
N1C C2C 1.499(3) .
C1C H1CA 0.9800 .
C1C H1CB 0.9800 .
C1C H1CC 0.9800 .
C2C H2CA 0.9800 .
C2C H2CB 0.9800 .
C2C H2CC 0.9800 .
C3C H3CA 0.9800 .
C3C H3CB 0.9800 .
C3C H3CC 0.9800 .
C4C H4CA 0.9800 .
C4C H4CB 0.9800 .
C4C H4CC 0.9800 .
O1A C1A 1.256(2) .
O2A C1A 1.261(3) .
C1A C2A 1.530(3) .
C2A C2A 1.520(4) 2_665
C2A H2AA 0.9900 .
C2A H2AB 0.9900 .
Cl1 C1S 1.752(3) .
Cl2 C1S 1.745(3) .
Cl3 C1S 1.751(3) .
C1S H1S 1.0000 .
Cl1' C1S' 1.75(2) .
Cl2' C1S' 1.75(2) .
Cl3' C1S' 1.75(2) .
C1S' H1S' 1.0000 .
N1S C2S 1.074(4) .
C2S C3S 1.625(6) .
C3S H3SA 0.9800 .
C3S H3SB 0.9800 .
C3S H3SC 0.9800 .
O1W H1W1 0.89(5) .
O1W H1W2 0.96(5) .
O2W O2W 1.301(13) 2_556

loop_
_geom_hbond_atom_site_label_D
_geom_hbond_atom_site_label_H
_geom_hbond_atom_site_label_A
_geom_hbond_distance_DH
_geom_hbond_distance_HA
_geom_hbond_distance_DA
_geom_hbond_angle_DHA
_geom_hbond_site_symmetry_A
N4 H4N O1A 0.88 2.11 2.888(3) 147.6 .
N13 H13N O1A 0.88 2.17 2.959(2) 148.5 .
N19 H19N O2A 0.88 2.24 3.086(2) 161.9 .
N28 H28N O2A 0.88 1.99 2.807(2) 153.2 .
N33 H33N O6 0.88 2.16 2.928(2) 145.4 2_674
O1W H1W1 O4 0.89(5) 1.89(5) 2.771(3) 171(4) .
O1W H1W2 O6 0.96(5) 1.93(5) 2.888(3) 175(4) 2_674

loop_
_geom_torsion_atom_site_label_1
_geom_torsion_atom_site_label_2
_geom_torsion_atom_site_label_3
_geom_torsion_atom_site_label_4
_geom_torsion
_geom_torsion_site_symmetry_4
C31 N1 C2 C3 -54.4(3) .
C30 N1 C2 C3 77.0(2) .
N1 C2 C3 N4 -169.78(18) .
C2 C3 N4 C5 -96.3(3) .
C3 N4 C5 O1 0.5(4) .
C3 N4 C5 C6 -177.7(2) .
O1 C5 C6 N7 176.4(2) .
N4 C5 C6 N7 -5.3(3) .
O1 C5 C6 C8 -6.7(4) .
N4 C5 C6 C8 171.6(2) .
C8 C6 N7 C11 -1.3(3) .
C5 C6 N7 C11 175.56(19) .
N7 C6 C8 C9 2.2(3) .
C5 C6 C8 C9 -174.5(2) .
C6 C8 C9 C10 -1.1(3) .
C8 C9 C10 C11 -0.7(3) .
C6 N7 C11 C10 -0.7(3) .
C6 N7 C11 C12 -178.77(18) .
C9 C10 C11 N7 1.7(3) .
C9 C10 C11 C12 179.68(19) .
N7 C11 C12 O2 177.25(19) .
C10 C11 C12 O2 -0.9(3) .
N7 C11 C12 N13 -3.0(3) .
C10 C11 C12 N13 178.82(19) .
O2 C12 N13 C14 -1.5(3) .
C11 C12 N13 C14 178.82(18) .
C12 N13 C14 C15 -102.8(2) .
N13 C14 C15 N16 -151.95(17) .
C14 C15 N16 C17 78.7(2) .
C14 C15 N16 C44 -160.63(17) .
C44 N16 C17 C18 79.3(2) .
C15 N16 C17 C18 -160.54(18) .
N16 C17 C18 N19 179.69(17) .
C17 C18 N19 C20 168.60(19) .
C18 N19 C20 O3 0.7(3) .
C18 N19 C20 C21 -178.62(18) .
O3 C20 C21 N22 174.68(19) .
N19 C20 C21 N22 -5.9(3) .
O3 C20 C21 C23 -5.2(3) .
N19 C20 C21 C23 174.18(19) .
C23 C21 N22 C26 0.1(3) .
C20 C21 N22 C26 -179.75(17) .
N22 C21 C23 C24 1.3(3) .
C20 C21 C23 C24 -178.86(19) .
C21 C23 C24 C25 -1.4(3) .
C23 C24 C25 C26 0.2(3) .
C21 N22 C26 C25 -1.4(3) .
C21 N22 C26 C27 175.77(17) .
C24 C25 C26 N22 1.3(3) .
C24 C25 C26 C27 -175.86(19) .
N22 C26 C27 O4 -175.40(19) .
C25 C26 C27 O4 1.9(3) .
N22 C26 C27 N28 3.3(3) .
C25 C26 C27 N28 -179.39(18) .
O4 C27 N28 C29 12.3(3) .
C26 C27 N28 C29 -166.28(18) .
C27 N28 C29 C30 -115.6(2) .
C31 N1 C30 C29 -144.19(19) .
C2 N1 C30 C29 85.2(2) .
N28 C29 C30 N1 -165.23(18) .
C30 N1 C31 C32 80.0(2) .
C2 N1 C31 C32 -148.67(19) .
N1 C31 C32 N33 66.5(2) .
C31 C32 N33 C34 70.4(2) .
C32 N33 C34 O5 -2.4(3) .
C32 N33 C34 C35 175.43(18) .
O5 C34 C35 N36 -157.3(2) .
N33 C34 C35 N36 24.8(3) .
O5 C34 C35 C37 24.8(3) .
N33 C34 C35 C37 -153.2(2) .
C37 C35 N36 C40 1.5(3) .
C34 C35 N36 C40 -176.32(18) .
N36 C35 C37 C38 -2.5(3) .
C34 C35 C37 C38 175.3(2) .
C35 C37 C38 C39 1.1(3) .
C37 C38 C39 C40 1.1(3) .
C35 N36 C40 C39 0.9(3) .
C35 N36 C40 C41 -178.73(18) .
C38 C39 C40 N36 -2.2(3) .
C38 C39 C40 C41 177.4(2) .
N36 C40 C41 O6 -165.92(19) .
C39 C40 C41 O6 14.4(3) .
N36 C40 C41 N42 15.1(3) .
C39 C40 C41 N42 -164.5(2) .
O6 C41 N42 C43 -7.7(3) .
C40 C41 N42 C43 171.17(18) .
C41 N42 C43 C44 -134.7(2) 2_665
C17 N16 C44 C43 -157.46(17) 2_665
C15 N16 C44 C43 83.3(2) 2_665
O1A C1A C2A C2A -166.6(2) 2_665
O2A C1A C2A C2A 13.1(3) 2_665
